data_2222583
loop_
_publ_author_name
'Kamala, E. Theboral Sugi'
'Nirmala, S.'
'Sudha, L.'
'Kathiravan, S.'
'Raghunathan, R.'

_publ_section_title
;Methyl
 5-phenyl-1,2,3,4,4a,5,5a,13c-octahydro-6<i>H</i>-benzo[<i>f</i>]chromeno[3,4-<i>b</i>]indolizine-5a-carboxylate
;
_journal_coeditor_code BT2988
_journal_issue 8
_journal_name_full 'Acta Crystallographica Section E'
_journal_page_first o1923
_journal_page_last o1924
_journal_paper_doi 10.1107/S1600536809026774
_journal_volume 65
_journal_year 2009
_chemical_formula_iupac 'C27 H27 N O3'
_chemical_formula_moiety 'C27 H27 N O3'
_chemical_formula_sum 'C27 H27 N O3'
_chemical_formula_weight 413.50
_chemical_name_systematic
;
Methyl 1,2,3,4,4a,5,5a,13c-octahydro-5-phenyl-6<i>H</i>-
benz[<i>f</i>]chromeno[3,4-<i>b</i>]indolizine-5a-carboxylate
;
_space_group_IT_number 2
_symmetry_cell_setting triclinic
_symmetry_space_group_name_Hall '-P 1'
_symmetry_space_group_name_H-M 'P -1'
_atom_sites_solution_hydrogens geom
_atom_sites_solution_primary direct
_atom_sites_solution_secondary difmap
_audit_creation_method SHELXL-97
_cell_angle_alpha 78.262(2)
_cell_angle_beta 77.911(2)
_cell_angle_gamma 87.346(2)
_cell_formula_units_Z 2
_cell_length_a 9.4201(3)
_cell_length_b 10.6752(3)
_cell_length_c 11.0761(3)
_cell_measurement_reflns_used 22685
_cell_measurement_temperature 293(2)
_cell_measurement_theta_max 26.99
_cell_measurement_theta_min 1.95
_cell_volume 1066.34(5)
_computing_cell_refinement 'APEX2 and SAINT (Bruker, 2004)'
_computing_data_collection 'APEX2 (Bruker, 2004)'
_computing_data_reduction 'APEX2 and SAINT (Bruker, 2004)'
_computing_molecular_graphics 'ORTEP-3 (Farrugia, 1997)'
_computing_publication_material 'PLATON (Spek, 2009)'
_computing_structure_refinement 'SHELXL97 (Sheldrick, 2008)'
_computing_structure_solution 'SHELXS97 (Sheldrick, 2008)'
_diffrn_ambient_temperature 293(2)
_diffrn_measured_fraction_theta_full 0.998
_diffrn_measured_fraction_theta_max 0.998
_diffrn_measurement_device_type 'Bruker Kappa APEXII'
_diffrn_measurement_method '\w and \f'
_diffrn_radiation_monochromator graphite
_diffrn_radiation_source 'fine-focus sealed tube'
_diffrn_radiation_type MoK\a
_diffrn_radiation_wavelength 0.71073
_diffrn_reflns_av_R_equivalents 0.0264
_diffrn_reflns_av_sigmaI/netI 0.0227
_diffrn_reflns_limit_h_max 12
_diffrn_reflns_limit_h_min -11
_diffrn_reflns_limit_k_max 13
_diffrn_reflns_limit_k_min -13
_diffrn_reflns_limit_l_max 14
_diffrn_reflns_limit_l_min -14
_diffrn_reflns_number 22685
_diffrn_reflns_theta_full 26.99
_diffrn_reflns_theta_max 26.99
_diffrn_reflns_theta_min 1.95
_diffrn_standards_decay_% 0
_diffrn_standards_interval_count 0
_diffrn_standards_interval_time 0
_diffrn_standards_number 0
_exptl_absorpt_coefficient_mu 0.083
_exptl_absorpt_correction_T_max 0.9876
_exptl_absorpt_correction_T_min 0.9754
_exptl_absorpt_correction_type multi-scan
_exptl_absorpt_process_details '(SADABS; Sheldrick, 1996)'
_exptl_crystal_colour colourless
_exptl_crystal_density_diffrn 1.288
_exptl_crystal_density_method 'not measured'
_exptl_crystal_description Needle
_exptl_crystal_F_000 440
_exptl_crystal_size_max 0.30
_exptl_crystal_size_mid 0.20
_exptl_crystal_size_min 0.15
_refine_diff_density_max 0.342
_refine_diff_density_min -0.229
_refine_ls_extinction_coef 0.012(2)
_refine_ls_extinction_expression Fc^*^=kFc[1+0.001xFc^2^\l^3^/sin(2\q)]^-1/4^
_refine_ls_extinction_method 'SHELXL97 (Sheldrick, 2008)'
_refine_ls_goodness_of_fit_ref 0.995
_refine_ls_hydrogen_treatment constr
_refine_ls_matrix_type full
_refine_ls_number_parameters 281
_refine_ls_number_reflns 4641
_refine_ls_number_restraints 0
_refine_ls_restrained_S_all 0.995
_refine_ls_R_factor_all 0.0624
_refine_ls_R_factor_gt 0.0435
_refine_ls_shift/su_max 0.000
_refine_ls_shift/su_mean 0.000
_refine_ls_structure_factor_coef Fsqd
_refine_ls_weighting_details 'calc w=1/[\s^2^(Fo^2^)+(0.0534P)^2^+0.3168P] where P=(Fo^2^+2Fc^2^)/3'
_refine_ls_weighting_scheme calc
_refine_ls_wR_factor_gt 0.1089
_refine_ls_wR_factor_ref 0.1222
_reflns_number_gt 3461
_reflns_number_total 4641
_reflns_threshold_expression I>2\s(I)
_cod_data_source_file bt2988.cif
_cod_data_source_block I
_cod_depositor_comments
;
The following automatic conversions were performed:
'_symmetry_cell_setting' value 'Triclinic' changed to 'triclinic'
according to '/home/saulius/struct/CIF-dictionaries/cif_core.dic'
dictionary named 'cif_core.dic' version 2.4.1 from 2010-06-29.

Automatic conversion script
Id: cif_fix_enum 1527 2010-12-29 10:47:43Z saulius 

The following automatic conversions were performed:

'_symmetry_cell_setting' value 'Triclinic' changed to 'triclinic'
according to /home/saulius/struct/CIF-dictionaries/cif_core.dic
dictionary named 'cif_core.dic' version 2.4.1 from 2010-06-29.

Automatic conversion script
Id: cif_fix_values 1715 2011-07-08 13:25:40Z adriana 
;
_cod_database_code 2222583
_cod_database_fobs_code 2222583

loop_
_symmetry_equiv_pos_as_xyz
'x, y, z'
'-x, -y, -z'

loop_
_atom_site_type_symbol
_atom_site_label
_atom_site_fract_x
_atom_site_fract_y
_atom_site_fract_z
_atom_site_U_iso_or_equiv
_atom_site_adp_type
_atom_site_calc_flag
_atom_site_refinement_flags
_atom_site_occupancy
_atom_site_disorder_assembly
_atom_site_disorder_group
C C1 0.54853(15) 0.76212(14) 0.13837(13) 0.0396(3) Uani d . 1 . .
H H1A 0.4898 0.7171 0.2165 0.047 Uiso calc R 1 . .
H H1B 0.5454 0.8527 0.1403 0.047 Uiso calc R 1 . .
C C2 0.70388(16) 0.71426(15) 0.12642(15) 0.0453(4) Uani d . 1 . .
H H2A 0.7052 0.6221 0.1343 0.054 Uiso calc R 1 . .
H H2B 0.7439 0.7339 0.1943 0.054 Uiso calc R 1 . .
C C3 0.79742(17) 0.77508(18) 0.00095(16) 0.0540(4) Uani d . 1 . .
H H3A 0.8930 0.7357 -0.0077 0.065 Uiso calc R 1 . .
H H3B 0.8089 0.8655 -0.0016 0.065 Uiso calc R 1 . .
C C4 0.72958(17) 0.75893(18) -0.10770(16) 0.0504(4) Uani d . 1 . .
H H4A 0.7854 0.8056 -0.1864 0.060 Uiso calc R 1 . .
H H4B 0.7295 0.6692 -0.1125 0.060 Uiso calc R 1 . .
C C5 0.57534(15) 0.80960(13) -0.08654(13) 0.0366(3) Uani d . 1 . .
H H5 0.5812 0.8987 -0.0780 0.044 Uiso calc R 1 . .
C C6 0.47933(16) 0.80945(13) -0.18463(13) 0.0378(3) Uani d . 1 . .
H H6 0.4643 0.8996 -0.2206 0.045 Uiso calc R 1 . .
C C7 0.32917(15) 0.76056(13) -0.10062(13) 0.0365(3) Uani d . 1 . .
C C8 0.33931(14) 0.78431(12) 0.02922(13) 0.0340(3) Uani d . 1 . .
H H8 0.3313 0.8762 0.0288 0.041 Uiso calc R 1 . .
C C9 0.22386(15) 0.71384(13) 0.13304(13) 0.0376(3) Uani d . 1 . .
C C10 0.17673(15) 0.75355(14) 0.25133(14) 0.0412(3) Uani d . 1 . .
C C11 0.23444(18) 0.86035(16) 0.28129(15) 0.0476(4) Uani d . 1 . .
H H11 0.3068 0.9082 0.2220 0.057 Uiso calc R 1 . .
C C12 0.1870(2) 0.8954(2) 0.39497(17) 0.0612(5) Uani d . 1 . .
H H12 0.2275 0.9661 0.4118 0.073 Uiso calc R 1 . .
C C13 0.0784(2) 0.8262(2) 0.48593(17) 0.0714(6) Uani d . 1 . .
H H13 0.0478 0.8495 0.5638 0.086 Uiso calc R 1 . .
C C14 0.0178(2) 0.7247(2) 0.46007(17) 0.0658(5) Uani d . 1 . .
H H14 -0.0558 0.6797 0.5205 0.079 Uiso calc R 1 . .
C C15 0.06357(17) 0.68546(16) 0.34362(15) 0.0501(4) Uani d . 1 . .
C C16 -0.00152(18) 0.58123(17) 0.31539(17) 0.0572(5) Uani d . 1 . .
H H16 -0.0748 0.5357 0.3758 0.069 Uiso calc R 1 . .
C C17 0.04018(17) 0.54627(16) 0.20290(18) 0.0540(4) Uani d . 1 . .
H H17 -0.0050 0.4782 0.1857 0.065 Uiso calc R 1 . .
C C18 0.15284(16) 0.61359(14) 0.11133(15) 0.0431(4) Uani d . 1 . .
C C19 0.30894(17) 0.61779(14) -0.08800(15) 0.0441(4) Uani d . 1 . .
H H19A 0.3044 0.6000 -0.1696 0.053 Uiso calc R 1 . .
H H19B 0.3921 0.5724 -0.0612 0.053 Uiso calc R 1 . .
C C20 0.53277(16) 0.74536(14) -0.29578(14) 0.0413(3) Uani d . 1 . .
C C21 0.59051(17) 0.62247(15) -0.28796(15) 0.0478(4) Uani d . 1 . .
H H21 0.6021 0.5754 -0.2102 0.057 Uiso calc R 1 . .
C C22 0.63086(19) 0.56903(18) -0.39354(18) 0.0571(4) Uani d . 1 . .
H H22 0.6691 0.4866 -0.3863 0.069 Uiso calc R 1 . .
C C23 0.6149(2) 0.6367(2) -0.50911(18) 0.0688(5) Uani d . 1 . .
H H23 0.6415 0.6004 -0.5801 0.083 Uiso calc R 1 . .
C C24 0.5594(2) 0.7582(2) -0.51919(17) 0.0750(6) Uani d . 1 . .
H H24 0.5486 0.8048 -0.5974 0.090 Uiso calc R 1 . .
C C25 0.5192(2) 0.81199(18) -0.41372(15) 0.0589(5) Uani d . 1 . .
H H25 0.4823 0.8949 -0.4222 0.071 Uiso calc R 1 . .
C C26 0.20768(16) 0.83093(14) -0.15768(14) 0.0420(4) Uani d . 1 . .
C C27 0.0803(2) 1.02515(18) -0.1933(2) 0.0728(6) Uani d . 1 . .
H H27A 0.0737 1.1075 -0.1703 0.109 Uiso calc R 1 . .
H H27B -0.0126 0.9839 -0.1656 0.109 Uiso calc R 1 . .
H H27C 0.1093 1.0355 -0.2832 0.109 Uiso calc R 1 . .
N N1 0.49017(12) 0.74134(10) 0.03267(10) 0.0349(3) Uani d . 1 . .
O O1 0.17989(12) 0.57199(10) 0.00045(11) 0.0524(3) Uani d . 1 . .
O O2 0.13962(15) 0.78741(13) -0.21840(14) 0.0738(4) Uani d . 1 . .
O O3 0.18643(13) 0.94760(11) -0.13447(13) 0.0610(4) Uani d . 1 . .

loop_
_atom_site_aniso_label
_atom_site_aniso_U_11
_atom_site_aniso_U_22
_atom_site_aniso_U_33
_atom_site_aniso_U_12
_atom_site_aniso_U_13
_atom_site_aniso_U_23
C1 0.0406(8) 0.0426(8) 0.0360(8) 0.0003(6) -0.0123(6) -0.0045(6)
C2 0.0417(8) 0.0485(8) 0.0495(9) 0.0022(7) -0.0186(7) -0.0092(7)
C3 0.0359(8) 0.0718(11) 0.0571(11) -0.0019(8) -0.0116(7) -0.0172(9)
C4 0.0384(8) 0.0672(10) 0.0466(9) -0.0003(7) -0.0068(7) -0.0153(8)
C5 0.0401(8) 0.0355(7) 0.0331(7) -0.0035(6) -0.0068(6) -0.0042(6)
C6 0.0427(8) 0.0346(7) 0.0344(8) 0.0016(6) -0.0092(6) -0.0020(6)
C7 0.0380(7) 0.0355(7) 0.0368(8) 0.0032(6) -0.0112(6) -0.0062(6)
C8 0.0354(7) 0.0320(6) 0.0348(7) 0.0028(5) -0.0116(6) -0.0035(5)
C9 0.0332(7) 0.0377(7) 0.0384(8) 0.0052(6) -0.0093(6) 0.0010(6)
C10 0.0353(7) 0.0467(8) 0.0377(8) 0.0105(6) -0.0105(6) 0.0016(6)
C11 0.0452(9) 0.0583(9) 0.0393(8) 0.0089(7) -0.0116(7) -0.0083(7)
C12 0.0594(11) 0.0808(13) 0.0485(10) 0.0128(9) -0.0170(9) -0.0209(9)
C13 0.0698(13) 0.1044(17) 0.0372(10) 0.0179(12) -0.0085(9) -0.0145(10)
C14 0.0548(11) 0.0877(14) 0.0406(10) 0.0156(10) 0.0001(8) 0.0062(9)
C15 0.0393(8) 0.0583(10) 0.0431(9) 0.0113(7) -0.0065(7) 0.0075(7)
C16 0.0392(9) 0.0582(10) 0.0591(11) 0.0025(8) 0.0005(8) 0.0119(8)
C17 0.0380(8) 0.0464(9) 0.0707(12) -0.0031(7) -0.0078(8) 0.0018(8)
C18 0.0356(7) 0.0408(8) 0.0492(9) 0.0031(6) -0.0088(7) -0.0013(7)
C19 0.0437(8) 0.0409(8) 0.0480(9) -0.0014(6) -0.0076(7) -0.0113(7)
C20 0.0406(8) 0.0486(8) 0.0342(8) -0.0004(6) -0.0088(6) -0.0058(6)
C21 0.0476(9) 0.0520(9) 0.0443(9) 0.0055(7) -0.0102(7) -0.0111(7)
C22 0.0482(9) 0.0654(11) 0.0605(11) 0.0050(8) -0.0059(8) -0.0255(9)
C23 0.0632(12) 0.0998(16) 0.0486(11) 0.0020(11) -0.0046(9) -0.0338(11)
C24 0.0890(15) 0.1004(16) 0.0344(10) 0.0088(13) -0.0153(10) -0.0098(10)
C25 0.0689(12) 0.0660(11) 0.0385(9) 0.0091(9) -0.0128(8) -0.0031(8)
C26 0.0432(8) 0.0482(8) 0.0380(8) 0.0029(7) -0.0154(7) -0.0098(6)
C27 0.0742(13) 0.0566(11) 0.0990(16) 0.0198(9) -0.0548(12) -0.0080(10)
N1 0.0328(6) 0.0373(6) 0.0334(6) 0.0007(5) -0.0090(5) -0.0022(5)
O1 0.0482(6) 0.0477(6) 0.0609(7) -0.0112(5) -0.0050(5) -0.0140(5)
O2 0.0823(10) 0.0762(9) 0.0850(10) 0.0176(7) -0.0542(8) -0.0328(8)
O3 0.0680(8) 0.0456(6) 0.0851(9) 0.0183(5) -0.0509(7) -0.0167(6)

loop_
_atom_type_symbol
_atom_type_description
_atom_type_scat_dispersion_real
_atom_type_scat_dispersion_imag
_atom_type_scat_source
C C 0.0033 0.0016 'International Tables Vol C Tables 4.2.6.8 and 6.1.1.4'
H H 0.0000 0.0000 'International Tables Vol C Tables 4.2.6.8 and 6.1.1.4'
N N 0.0061 0.0033 'International Tables Vol C Tables 4.2.6.8 and 6.1.1.4'
O O 0.0106 0.0060 'International Tables Vol C Tables 4.2.6.8 and 6.1.1.4'

loop_
_geom_angle_atom_site_label_1
_geom_angle_atom_site_label_2
_geom_angle_atom_site_label_3
_geom_angle_site_symmetry_1
_geom_angle_site_symmetry_3
_geom_angle
_geom_angle_publ_flag
N1 C1 C2 . . 110.04(12) ?
N1 C1 H1A . . 109.7 ?
C2 C1 H1A . . 109.7 ?
N1 C1 H1B . . 109.7 ?
C2 C1 H1B . . 109.7 ?
H1A C1 H1B . . 108.2 ?
C1 C2 C3 . . 111.46(13) ?
C1 C2 H2A . . 109.3 ?
C3 C2 H2A . . 109.3 ?
C1 C2 H2B . . 109.3 ?
C3 C2 H2B . . 109.3 ?
H2A C2 H2B . . 108.0 ?
C2 C3 C4 . . 110.99(14) ?
C2 C3 H3A . . 109.4 ?
C4 C3 H3A . . 109.4 ?
C2 C3 H3B . . 109.4 ?
C4 C3 H3B . . 109.4 ?
H3A C3 H3B . . 108.0 ?
C5 C4 C3 . . 108.85(13) ?
C5 C4 H4A . . 109.9 ?
C3 C4 H4A . . 109.9 ?
C5 C4 H4B . . 109.9 ?
C3 C4 H4B . . 109.9 ?
H4A C4 H4B . . 108.3 ?
N1 C5 C4 . . 110.61(12) ?
N1 C5 C6 . . 104.91(11) ?
C4 C5 C6 . . 120.75(12) ?
N1 C5 H5 . . 106.6 ?
C4 C5 H5 . . 106.6 ?
C6 C5 H5 . . 106.6 ?
C20 C6 C5 . . 120.22(12) ?
C20 C6 C7 . . 115.04(12) ?
C5 C6 C7 . . 103.10(11) ?
C20 C6 H6 . . 105.8 ?
C5 C6 H6 . . 105.8 ?
C7 C6 H6 . . 105.8 ?
C26 C7 C19 . . 108.51(12) ?
C26 C7 C8 . . 115.68(11) ?
C19 C7 C8 . . 107.65(11) ?
C26 C7 C6 . . 109.40(11) ?
C19 C7 C6 . . 112.66(11) ?
C8 C7 C6 . . 102.97(11) ?
N1 C8 C9 . . 115.59(10) ?
N1 C8 C7 . . 99.80(10) ?
C9 C8 C7 . . 112.33(12) ?
N1 C8 H8 . . 109.6 ?
C9 C8 H8 . . 109.6 ?
C7 C8 H8 . . 109.6 ?
C18 C9 C10 . . 118.14(13) ?
C18 C9 C8 . . 119.29(13) ?
C10 C9 C8 . . 122.39(13) ?
C11 C10 C15 . . 117.06(15) ?
C11 C10 C9 . . 123.40(14) ?
C15 C10 C9 . . 119.52(15) ?
C12 C11 C10 . . 121.81(17) ?
C12 C11 H11 . . 119.1 ?
C10 C11 H11 . . 119.1 ?
C11 C12 C13 . . 120.7(2) ?
C11 C12 H12 . . 119.7 ?
C13 C12 H12 . . 119.7 ?
C14 C13 C12 . . 119.46(18) ?
C14 C13 H13 . . 120.3 ?
C12 C13 H13 . . 120.3 ?
C13 C14 C15 . . 121.63(18) ?
C13 C14 H14 . . 119.2 ?
C15 C14 H14 . . 119.2 ?
C14 C15 C16 . . 121.75(17) ?
C14 C15 C10 . . 119.33(18) ?
C16 C15 C10 . . 118.91(15) ?
C17 C16 C15 . . 121.48(16) ?
C17 C16 H16 . . 119.3 ?
C15 C16 H16 . . 119.3 ?
C16 C17 C18 . . 119.65(17) ?
C16 C17 H17 . . 120.2 ?
C18 C17 H17 . . 120.2 ?
O1 C18 C9 . . 124.15(14) ?
O1 C18 C17 . . 113.58(14) ?
C9 C18 C17 . . 122.24(15) ?
O1 C19 C7 . . 111.98(12) ?
O1 C19 H19A . . 109.2 ?
C7 C19 H19A . . 109.2 ?
O1 C19 H19B . . 109.2 ?
C7 C19 H19B . . 109.2 ?
H19A C19 H19B . . 107.9 ?
C25 C20 C21 . . 117.25(15) ?
C25 C20 C6 . . 117.84(14) ?
C21 C20 C6 . . 124.88(13) ?
C22 C21 C20 . . 121.16(16) ?
C22 C21 H21 . . 119.4 ?
C20 C21 H21 . . 119.4 ?
C23 C22 C21 . . 120.37(17) ?
C23 C22 H22 . . 119.8 ?
C21 C22 H22 . . 119.8 ?
C24 C23 C22 . . 119.46(17) ?
C24 C23 H23 . . 120.3 ?
C22 C23 H23 . . 120.3 ?
C23 C24 C25 . . 120.25(18) ?
C23 C24 H24 . . 119.9 ?
C25 C24 H24 . . 119.9 ?
C24 C25 C20 . . 121.49(18) ?
C24 C25 H25 . . 119.3 ?
C20 C25 H25 . . 119.3 ?
O2 C26 O3 . . 123.07(14) ?
O2 C26 C7 . . 124.22(14) ?
O3 C26 C7 . . 112.70(12) ?
O3 C27 H27A . . 109.5 ?
O3 C27 H27B . . 109.5 ?
H27A C27 H27B . . 109.5 ?
O3 C27 H27C . . 109.5 ?
H27A C27 H27C . . 109.5 ?
H27B C27 H27C . . 109.5 ?
C1 N1 C5 . . 110.91(11) ?
C1 N1 C8 . . 116.93(11) ?
C5 N1 C8 . . 104.15(10) ?
C18 O1 C19 . . 116.88(12) ?
C26 O3 C27 . . 116.46(13) ?

loop_
_geom_bond_atom_site_label_1
_geom_bond_atom_site_label_2
_geom_bond_site_symmetry_2
_geom_bond_distance
_geom_bond_publ_flag
C1 N1 . 1.4521(18) ?
C1 C2 . 1.5157(19) ?
C1 H1A . 0.9700 ?
C1 H1B . 0.9700 ?
C2 C3 . 1.517(2) ?
C2 H2A . 0.9700 ?
C2 H2B . 0.9700 ?
C3 C4 . 1.518(2) ?
C3 H3A . 0.9700 ?
C3 H3B . 0.9700 ?
C4 C5 . 1.515(2) ?
C4 H4A . 0.9700 ?
C4 H4B . 0.9700 ?
C5 N1 . 1.4618(17) ?
C5 C6 . 1.553(2) ?
C5 H5 . 0.9800 ?
C6 C20 . 1.5128(19) ?
C6 C7 . 1.568(2) ?
C6 H6 . 0.9800 ?
C7 C26 . 1.5178(19) ?
C7 C19 . 1.5191(19) ?
C7 C8 . 1.5328(19) ?
C8 N1 . 1.4788(16) ?
C8 C9 . 1.5070(19) ?
C8 H8 . 0.9800 ?
C9 C18 . 1.375(2) ?
C9 C10 . 1.435(2) ?
C10 C11 . 1.412(2) ?
C10 C15 . 1.422(2) ?
C11 C12 . 1.366(2) ?
C11 H11 . 0.9300 ?
C12 C13 . 1.393(3) ?
C12 H12 . 0.9300 ?
C13 C14 . 1.355(3) ?
C13 H13 . 0.9300 ?
C14 C15 . 1.412(3) ?
C14 H14 . 0.9300 ?
C15 C16 . 1.413(3) ?
C16 C17 . 1.348(3) ?
C16 H16 . 0.9300 ?
C17 C18 . 1.412(2) ?
C17 H17 . 0.9300 ?
C18 O1 . 1.3604(19) ?
C19 O1 . 1.4276(18) ?
C19 H19A . 0.9700 ?
C19 H19B . 0.9700 ?
C20 C25 . 1.383(2) ?
C20 C21 . 1.390(2) ?
C21 C22 . 1.379(2) ?
C21 H21 . 0.9300 ?
C22 C23 . 1.370(3) ?
C22 H22 . 0.9300 ?
C23 C24 . 1.368(3) ?
C23 H23 . 0.9300 ?
C24 C25 . 1.380(3) ?
C24 H24 . 0.9300 ?
C25 H25 . 0.9300 ?
C26 O2 . 1.1892(18) ?
C26 O3 . 1.3203(18) ?
C27 O3 . 1.4445(18) ?
C27 H27A . 0.9600 ?
C27 H27B . 0.9600 ?
C27 H27C . 0.9600 ?

loop_
_geom_hbond_atom_site_label_D
_geom_hbond_atom_site_label_H
_geom_hbond_atom_site_label_A
_geom_hbond_site_symmetry_A
_geom_hbond_distance_DH
_geom_hbond_distance_HA
_geom_hbond_distance_DA
_geom_hbond_angle_DHA
_geom_hbond_publ_flag
C8 H8 O3 . 0.98 2.47 2.8240(19) 101 yes
C19 H19B N1 . 0.97 2.55 2.885(2) 100 yes
